data_4502469
loop_
_publ_author_name
'Li, Shun-Li'
'Tan, Ke'
'Lan, Ya-Qian'
'Qin, Jun-Sheng'
'Li, Mei-Na'
'Du, Dong-Ying'
'Zang, Hong-Ying'
'Su, Zhong-Min'

_publ_section_title
;
 pH-Dependent Binary Metal&#x2212;Organic Compounds Assembled from
 Different Helical Units: Structural Variation and Supramolecular Isomers
;
_journal_issue 4
_journal_name_full 'Crystal Growth &amp; Design'
_journal_page_first 1699
_journal_paper_doi 10.1021/cg9012763
_journal_volume 10
_journal_year 2010
_chemical_formula_sum 'C26 H22 Cd N2 O7'
_chemical_formula_weight 586.86
_chemical_name_systematic
;
 ?
;
_space_group_IT_number 5
_symmetry_cell_setting monoclinic
_symmetry_space_group_name_Hall 'C 2y'
_symmetry_space_group_name_H-M 'C 1 2 1'
_atom_sites_solution_hydrogens geom
_atom_sites_solution_primary direct
_atom_sites_solution_secondary difmap
_audit_creation_method SHELXL-97
_cell_angle_alpha 90.00
_cell_angle_beta 111.2100(10)
_cell_angle_gamma 90.00
_cell_formula_units_Z 2
_cell_length_a 15.6120(4)
_cell_length_b 6.0220(5)
_cell_length_c 14.1470(9)
_cell_measurement_temperature 293(2)
_cell_measurement_theta_max 28.27
_cell_measurement_theta_min 1.54
_cell_volume 1239.94(13)
_computing_cell_refinement 'SMART (Bruker, 1997)'
_computing_data_collection 'SMART (Bruker, 1997)'
_computing_data_reduction SAINT
_computing_molecular_graphics 'SHELXTL-PLUS (Sheldrick, 1990)'
_computing_publication_material SHELXL-97
_computing_structure_refinement 'SHELXL-97 (Sheldrick, 1997)'
_computing_structure_solution 'SHELXS-97(Sheldrick, 1997)'
_diffrn_ambient_temperature 293(2)
_diffrn_measured_fraction_theta_full 1.000
_diffrn_measured_fraction_theta_max 0.938
_diffrn_measurement_device_type 'Bruker APEX CCD area-detector'
_diffrn_measurement_method '\w scans'
_diffrn_radiation_monochromator graphite
_diffrn_radiation_source 'fine-focus sealed tube'
_diffrn_radiation_type MoK\a
_diffrn_radiation_wavelength 0.71069
_diffrn_reflns_av_R_equivalents 0.0180
_diffrn_reflns_av_sigmaI/netI 0.0263
_diffrn_reflns_limit_h_max 19
_diffrn_reflns_limit_h_min -20
_diffrn_reflns_limit_k_max 8
_diffrn_reflns_limit_k_min -6
_diffrn_reflns_limit_l_max 18
_diffrn_reflns_limit_l_min -17
_diffrn_reflns_number 3755
_diffrn_reflns_theta_full 25.00
_diffrn_reflns_theta_max 28.27
_diffrn_reflns_theta_min 1.54
_diffrn_standards_number 0
_exptl_absorpt_coefficient_mu 0.929
_exptl_absorpt_correction_T_max 0.779
_exptl_absorpt_correction_T_min 0.763
_exptl_absorpt_correction_type multi-scan
_exptl_absorpt_process_details 'SADABS(Sheldrick, 1996)'
_exptl_crystal_colour colorless
_exptl_crystal_density_diffrn 1.572
_exptl_crystal_density_method 'not measured'
_exptl_crystal_description block
_exptl_crystal_F_000 592
_exptl_crystal_size_max 0.28
_exptl_crystal_size_mid 0.27
_exptl_crystal_size_min 0.27
_refine_diff_density_max 0.638
_refine_diff_density_min -0.321
_refine_diff_density_rms 0.046
_refine_ls_abs_structure_details 'Flack H D (1983), Acta Cryst. A39, 876-881'
_refine_ls_abs_structure_Flack 0.01(2)
_refine_ls_extinction_method none
_refine_ls_goodness_of_fit_ref 1.066
_refine_ls_hydrogen_treatment mixed
_refine_ls_matrix_type full
_refine_ls_number_parameters 167
_refine_ls_number_reflns 2306
_refine_ls_number_restraints 2
_refine_ls_restrained_S_all 1.065
_refine_ls_R_factor_all 0.0185
_refine_ls_R_factor_gt 0.0185
_refine_ls_shift/su_max 0.000
_refine_ls_shift/su_mean 0.000
_refine_ls_structure_factor_coef Fsqd
_refine_ls_weighting_details 'calc w=1/[\s^2^(Fo^2^)+(0.0258P)^2^+0.0000P] where P=(Fo^2^+2Fc^2^)/3'
_refine_ls_weighting_scheme calc
_refine_ls_wR_factor_gt 0.0453
_refine_ls_wR_factor_ref 0.0453
_reflns_number_gt 2300
_reflns_number_total 2306
_reflns_threshold_expression >2sigma(I)
_cod_data_source_file cg9012763_si_001.cif
_cod_data_source_block 3a
_cod_depositor_comments
;
The following automatic conversions were performed:

'_symmetry_cell_setting' value 'Monoclinic' changed to 'monoclinic'
according to /home/saulius/struct/CIF-dictionaries/cif_core.dic
dictionary named 'cif_core.dic' version 2.4.2 from 2011-04-26.

Automatic conversion script
Id: cif_fix_values 1715 2011-07-08 13:25:40Z adriana 
;
_cod_original_sg_symbol_Hall C2y
_cod_original_sg_symbol_H-M C2
_cod_database_code 4502469

loop_
_symmetry_equiv_pos_as_xyz
'x, y, z'
'-x, y, -z'
'x+1/2, y+1/2, z'
'-x+1/2, y+1/2, -z'

loop_
_atom_site_label
_atom_site_type_symbol
_atom_site_fract_x
_atom_site_fract_y
_atom_site_fract_z
_atom_site_U_iso_or_equiv
_atom_site_adp_type
_atom_site_occupancy
_atom_site_symmetry_multiplicity
_atom_site_calc_flag
_atom_site_refinement_flags
Cd1 Cd 0.5000 0.5729 0.5000 0.03262(6) Uani 1 2 d S
C1 C 0.34071(19) -0.0028(7) -0.2967(2) 0.0638(11) Uani 1 1 d .
H1 H 0.4016 -0.0238 -0.2546 0.077 Uiso 1 1 calc R
C2 C 0.3020(2) -0.1376(7) -0.3796(3) 0.0669(10) Uani 1 1 d .
H2 H 0.3362 -0.2494 -0.3945 0.080 Uiso 1 1 calc R
C3 C 0.21111(18) -0.1038(6) -0.4404(2) 0.0513(7) Uani 1 1 d .
H3 H 0.1840 -0.1980 -0.4951 0.062 Uiso 1 1 calc R
C4 C 0.20022(16) 0.1893(5) -0.34279(18) 0.0446(6) Uani 1 1 d .
H4 H 0.1655 0.3041 -0.3311 0.054 Uiso 1 1 calc R
C5 C 0.28988(17) 0.1629(5) -0.27570(18) 0.0476(7) Uani 1 1 d .
C6 C 0.32606(19) 0.3040(6) -0.1823(2) 0.0542(7) Uani 1 1 d .
H6A H 0.3890 0.3485 -0.1696 0.065 Uiso 1 1 calc R
H6B H 0.2888 0.4363 -0.1895 0.065 Uiso 1 1 calc R
C7 C 0.36040(18) 0.2449(5) -0.00452(19) 0.0463(6) Uani 1 1 d .
C8 C 0.36417(17) 0.0914(12) 0.07035(18) 0.0524(8) Uani 1 1 d .
H8 H 0.3400 -0.0503 0.0526 0.063 Uiso 1 1 calc R
C9 C 0.40394(18) 0.1505(5) 0.1712(2) 0.0468(6) Uani 1 1 d .
H9 H 0.4083 0.0463 0.2212 0.056 Uiso 1 1 calc R
C10 C 0.43755(15) 0.3637(4) 0.19878(17) 0.0364(5) Uani 1 1 d .
C11 C 0.43158(16) 0.5152(4) 0.12325(16) 0.0417(6) Uani 1 1 d .
H11 H 0.4533 0.6588 0.1411 0.050 Uiso 1 1 calc R
C12 C 0.39377(18) 0.4580(5) 0.02106(19) 0.0471(6) Uani 1 1 d .
H12 H 0.3910 0.5610 -0.0289 0.056 Uiso 1 1 calc R
C13 C 0.4773(2) 0.4338(6) 0.3079(2) 0.0375(7) Uani 1 1 d .
N1 N 0.16115(11) 0.0592(10) -0.42306(12) 0.0427(5) Uani 1 1 d .
O1 O 0.32123(15) 0.1672(4) -0.10145(14) 0.0640(6) Uani 1 1 d .
O2 O 0.48846(16) 0.2905(4) 0.37573(14) 0.0564(5) Uani 1 1 d .
O3 O 0.49456(17) 0.6334(4) 0.32866(17) 0.0439(7) Uani 1 1 d .
O1W O 0.5000 0.9466(6) 0.5000 0.0940(15) Uani 1 2 d SD
H1A H 0.500(3) 1.030(8) 0.452(3) 0.141 Uiso 1 1 d D

loop_
_atom_site_aniso_label
_atom_site_aniso_U_11
_atom_site_aniso_U_22
_atom_site_aniso_U_33
_atom_site_aniso_U_23
_atom_site_aniso_U_13
_atom_site_aniso_U_12
Cd1 0.03987(10) 0.03102(10) 0.01974(9) 0.000 0.00211(6) 0.000
C1 0.0406(12) 0.099(3) 0.0412(14) -0.0073(15) 0.0016(11) 0.0070(14)
C2 0.0514(15) 0.090(3) 0.0509(18) -0.0216(18) 0.0085(13) 0.0183(16)
C3 0.0500(13) 0.066(2) 0.0318(13) -0.0151(12) 0.0078(11) 0.0037(13)
C4 0.0429(11) 0.0563(16) 0.0307(12) -0.0093(11) 0.0085(9) -0.0031(11)
C5 0.0401(11) 0.075(2) 0.0251(11) -0.0110(11) 0.0086(9) -0.0095(11)
C6 0.0517(13) 0.076(2) 0.0275(12) -0.0116(13) 0.0055(11) -0.0159(14)
C7 0.0503(13) 0.0549(17) 0.0262(11) -0.0098(12) 0.0050(10) -0.0062(12)
C8 0.0688(13) 0.043(2) 0.0367(11) -0.008(2) 0.0088(9) -0.013(2)
C9 0.0599(14) 0.0418(14) 0.0335(12) -0.0002(10) 0.0106(11) -0.0040(11)
C10 0.0402(11) 0.0414(13) 0.0228(10) -0.0037(9) 0.0056(9) 0.0007(10)
C11 0.0519(11) 0.0418(18) 0.0249(10) -0.0025(9) 0.0061(9) -0.0038(9)
C12 0.0600(14) 0.0494(16) 0.0259(11) 0.0011(11) 0.0083(10) -0.0045(13)
C13 0.0409(13) 0.0436(19) 0.0261(14) -0.0017(12) 0.0096(11) 0.0026(12)
N1 0.0403(7) 0.0551(16) 0.0261(7) -0.0065(17) 0.0042(6) -0.0002(17)
O1 0.0849(14) 0.0713(15) 0.0257(9) -0.0118(9) 0.0078(9) -0.0230(11)
O2 0.0930(14) 0.0446(12) 0.0241(8) 0.0038(8) 0.0120(9) 0.0065(11)
O3 0.0588(11) 0.042(2) 0.0274(10) -0.0076(9) 0.0108(8) -0.0102(9)
O1W 0.212(5) 0.0304(18) 0.0458(19) 0.000 0.054(3) 0.000

loop_
_atom_type_symbol
_atom_type_description
_atom_type_scat_dispersion_real
_atom_type_scat_dispersion_imag
_atom_type_scat_source
C C 0.0033 0.0016 'International Tables Vol C Tables 4.2.6.8 and 6.1.1.4'
H H 0.0000 0.0000 'International Tables Vol C Tables 4.2.6.8 and 6.1.1.4'
N N 0.0061 0.0033 'International Tables Vol C Tables 4.2.6.8 and 6.1.1.4'
O O 0.0106 0.0060 'International Tables Vol C Tables 4.2.6.8 and 6.1.1.4'
Cd Cd -0.8075 1.2024 'International Tables Vol C Tables 4.2.6.8 and 6.1.1.4'

loop_
_geom_angle_atom_site_label_1
_geom_angle_atom_site_label_2
_geom_angle_atom_site_label_3
_geom_angle
_geom_angle_site_symmetry_1
_geom_angle_site_symmetry_3
O1W Cd1 N1 92.01(14) . 3_556
O1W Cd1 N1 92.01(14) . 4
N1 Cd1 N1 176.0(3) 3_556 4
O1W Cd1 O2 134.99(5) . .
N1 Cd1 O2 95.63(12) 3_556 .
N1 Cd1 O2 81.51(12) 4 .
O1W Cd1 O2 134.99(5) . 2_656
N1 Cd1 O2 81.51(12) 3_556 2_656
N1 Cd1 O2 95.63(12) 4 2_656
O2 Cd1 O2 90.01(10) . 2_656
O1W Cd1 O3 81.35(5) . 2_656
N1 Cd1 O3 84.14(7) 3_556 2_656
N1 Cd1 O3 96.47(7) 4 2_656
O2 Cd1 O3 143.51(7) . 2_656
O2 Cd1 O3 53.75(7) 2_656 2_656
O1W Cd1 O3 81.35(5) . .
N1 Cd1 O3 96.47(7) 3_556 .
N1 Cd1 O3 84.14(7) 4 .
O2 Cd1 O3 53.75(7) . .
O2 Cd1 O3 143.51(7) 2_656 .
O3 Cd1 O3 162.70(10) 2_656 .
O1W Cd1 C13 107.79(8) . .
N1 Cd1 C13 100.42(9) 3_556 .
N1 Cd1 C13 78.33(9) 4 .
O2 Cd1 C13 27.23(9) . .
O2 Cd1 C13 117.20(9) 2_656 .
O3 Cd1 C13 169.47(9) 2_656 .
O3 Cd1 C13 26.97(9) . .
O1W Cd1 C13 107.79(8) . 2_656
N1 Cd1 C13 78.33(9) 3_556 2_656
N1 Cd1 C13 100.42(9) 4 2_656
O2 Cd1 C13 117.20(9) . 2_656
O2 Cd1 C13 27.23(9) 2_656 2_656
O3 Cd1 C13 26.97(9) 2_656 2_656
O3 Cd1 C13 169.47(9) . 2_656
C13 Cd1 C13 144.41(15) . 2_656
C5 C1 C2 120.3(2) . .
C1 C2 C3 118.6(3) . .
N1 C3 C2 122.2(3) . .
N1 C4 C5 123.6(3) . .
C1 C5 C4 117.0(2) . .
C1 C5 C6 122.7(2) . .
C4 C5 C6 120.2(3) . .
O1 C6 C5 105.4(3) . .
O1 C7 C12 124.8(3) . .
O1 C7 C8 114.6(3) . .
C12 C7 C8 120.6(3) . .
C9 C8 C7 119.7(5) . .
C8 C9 C10 120.8(4) . .
C11 C10 C9 118.7(2) . .
C11 C10 C13 119.8(2) . .
C9 C10 C13 121.5(2) . .
C10 C11 C12 121.6(2) . .
C7 C12 C11 118.6(2) . .
O3 C13 O2 121.8(3) . .
O3 C13 C10 119.2(3) . .
O2 C13 C10 118.9(3) . .
O3 C13 Cd1 62.06(19) . .
O2 C13 Cd1 61.32(15) . .
C10 C13 Cd1 164.3(2) . .
C3 N1 C4 118.2(2) . .
C3 N1 Cd1 122.7(3) . 3_444
C4 N1 Cd1 117.2(2) . 3_444
C7 O1 C6 118.0(2) . .
C13 O2 Cd1 91.44(18) . .
C13 O3 Cd1 91.0(2) . .

loop_
_geom_bond_atom_site_label_1
_geom_bond_atom_site_label_2
_geom_bond_distance
_geom_bond_site_symmetry_2
Cd1 O1W 2.250(4) .
Cd1 N1 2.3536(16) 3_556
Cd1 N1 2.3536(16) 4
Cd1 O2 2.406(2) .
Cd1 O2 2.406(2) 2_656
Cd1 O3 2.422(2) 2_656
Cd1 O3 2.422(2) .
Cd1 C13 2.741(3) .
Cd1 C13 2.741(3) 2_656
C1 C5 1.372(4) .
C1 C2 1.374(5) .
C2 C3 1.383(4) .
C3 N1 1.330(5) .
C4 N1 1.332(4) .
C4 C5 1.387(3) .
C5 C6 1.499(4) .
C6 O1 1.434(4) .
C7 O1 1.366(3) .
C7 C12 1.383(4) .
C7 C8 1.391(6) .
C8 C9 1.381(4) .
C9 C10 1.389(4) .
C10 C11 1.382(3) .
C10 C13 1.502(4) .
C11 C12 1.393(3) .
C13 O3 1.243(4) .
C13 O2 1.255(4) .
N1 Cd1 2.3536(16) 3_444

loop_
_geom_hbond_atom_site_label_D
_geom_hbond_atom_site_label_H
_geom_hbond_atom_site_label_A
_geom_hbond_distance_DH
_geom_hbond_distance_HA
_geom_hbond_distance_DA
_geom_hbond_angle_DHA
_geom_hbond_site_symmetry_A
O1W H1A O2 0.85(4) 1.88(5) 2.680(3) 158(5) 1_565

loop_
_geom_torsion_atom_site_label_1
_geom_torsion_atom_site_label_2
_geom_torsion_atom_site_label_3
_geom_torsion_atom_site_label_4
_geom_torsion
_geom_torsion_site_symmetry_1
_geom_torsion_site_symmetry_4
C5 C1 C2 C3 -0.5(6) . .
C1 C2 C3 N1 2.3(6) . .
C2 C1 C5 C4 -1.6(5) . .
C2 C1 C5 C6 175.3(3) . .
N1 C4 C5 C1 2.2(5) . .
N1 C4 C5 C6 -174.7(3) . .
C1 C5 C6 O1 -76.7(4) . .
C4 C5 C6 O1 100.1(3) . .
O1 C7 C8 C9 178.8(3) . .
C12 C7 C8 C9 -1.8(5) . .
C7 C8 C9 C10 2.1(5) . .
C8 C9 C10 C11 -0.9(4) . .
C8 C9 C10 C13 177.3(3) . .
C9 C10 C11 C12 -0.7(4) . .
C13 C10 C11 C12 -178.9(3) . .
O1 C7 C12 C11 179.6(3) . .
C8 C7 C12 C11 0.3(4) . .
C10 C11 C12 C7 1.0(4) . .
C11 C10 C13 O3 8.2(5) . .
C9 C10 C13 O3 -169.9(3) . .
C11 C10 C13 O2 -174.8(3) . .
C9 C10 C13 O2 7.0(4) . .
C11 C10 C13 Cd1 98.6(8) . .
C9 C10 C13 Cd1 -79.6(9) . .
O1W Cd1 C13 O3 11.8(2) . .
N1 Cd1 C13 O3 -83.8(3) 3_556 .
N1 Cd1 C13 O3 100.1(3) 4 .
O2 Cd1 C13 O3 -165.7(4) . .
O2 Cd1 C13 O3 -169.5(2) 2_656 .
O3 Cd1 C13 O3 161.3(4) 2_656 .
C13 Cd1 C13 O3 -168.2(2) 2_656 .
O1W Cd1 C13 O2 177.52(17) . .
N1 Cd1 C13 O2 82.0(2) 3_556 .
N1 Cd1 C13 O2 -94.1(2) 4 .
O2 Cd1 C13 O2 -3.8(3) 2_656 .
O3 Cd1 C13 O2 -32.9(7) 2_656 .
O3 Cd1 C13 O2 165.7(4) . .
C13 Cd1 C13 O2 -2.48(17) 2_656 .
O1W Cd1 C13 C10 -87.1(9) . .
N1 Cd1 C13 C10 177.3(9) 3_556 .
N1 Cd1 C13 C10 1.2(9) 4 .
O2 Cd1 C13 C10 95.3(9) . .
O2 Cd1 C13 C10 91.6(9) 2_656 .
O3 Cd1 C13 C10 62.4(13) 2_656 .
O3 Cd1 C13 C10 -98.9(10) . .
C13 Cd1 C13 C10 92.9(9) 2_656 .
C2 C3 N1 C4 -1.7(6) . .
C2 C3 N1 Cd1 -165.6(3) . 3_444
C5 C4 N1 C3 -0.6(5) . .
C5 C4 N1 Cd1 164.2(2) . 3_444
C12 C7 O1 C6 9.1(4) . .
C8 C7 O1 C6 -171.6(3) . .
C5 C6 O1 C7 172.3(2) . .
O3 C13 O2 Cd1 14.8(4) . .
C10 C13 O2 Cd1 -162.0(2) . .
O1W Cd1 O2 C13 -3.3(2) . .
N1 Cd1 O2 C13 -101.9(2) 3_556 .
N1 Cd1 O2 C13 81.0(2) 4 .
O2 Cd1 O2 C13 176.7(2) 2_656 .
O3 Cd1 O2 C13 170.4(2) 2_656 .
O3 Cd1 O2 C13 -8.0(2) . .
C13 Cd1 O2 C13 178.38(11) 2_656 .
O2 C13 O3 Cd1 -14.7(4) . .
C10 C13 O3 Cd1 162.1(2) . .
O1W Cd1 O3 C13 -168.7(2) . .
N1 Cd1 O3 C13 100.3(3) 3_556 .
N1 Cd1 O3 C13 -75.7(3) 4 .
O2 Cd1 O3 C13 8.0(2) . .
O2 Cd1 O3 C13 15.8(3) 2_656 .
O3 Cd1 O3 C13 -168.7(2) 2_656 .
C13 Cd1 O3 C13 40.5(8) 2_656 .
